data_7232898
loop_
_publ_author_name
'Brenna, Stefano'
'Ardizzoia, G. Attilio'
'Colombo, Valentina'
'Sironi, Angelo'

_publ_section_title
;
 A silver(i) coordination polymer with sodium 3,5-dimethyl-4-sulfonate
 pyrazolate: a nice example of PXRD structure solution and time-driven
 crystallization
;
_journal_issue 31
_journal_name_full CrystEngComm
_journal_page_first 4586
_journal_paper_doi 10.1039/C9CE00761J
_journal_volume 21
_journal_year 2019
_chemical_compound_source synthesis
_chemical_formula_structural 'Ag C5 H7 N2 Na O3.5 S'
_chemical_formula_sum 'C20 H28 Ag4 N8 Na4 O18 S4'
_chemical_formula_weight 314.04
_chemical_name_common AgLNa*0.5H2O
_space_group_crystal_system monoclinic
_space_group_IT_number 8
_space_group_name_Hall 'I -2y'
_space_group_name_H-M_alt 'I 1 m 1'
_symmetry_space_group_name_Hall 'I -2y'
_symmetry_space_group_name_H-M 'I 1 m 1'
_audit_update_record
;
2019-05-13 deposited with the CCDC.    2019-06-13 downloaded from the CCDC.
;
_cell_angle_alpha 90
_cell_angle_beta 99.122(4)
_cell_angle_gamma 90
_cell_formula_units_Z 4
_cell_length_a 5.3219(3)
_cell_length_b 29.6921(19)
_cell_length_c 5.6591(4)
_cell_measurement_temperature 298(2)
_cell_volume 882.93(10)
_computing_cell_refinement 'Bruker TOPAS-R'
_computing_data_collection 'Bruker D8 Command'
_computing_structure_refinement 'Bruker TOPAS-R'
_computing_structure_solution 'Bruker TOPAS-R'
_diffrn_ambient_temperature 298(2)
_diffrn_detector_type 'Bruker Lynxeye position linear PSD'
_diffrn_measurement_device_type 'Bruker AXS D8 Advance'
_diffrn_radiation_monochromator 'Nickel filter'
_diffrn_radiation_wavelength CuK\a~1~
_diffrn_source_target Cu
_diffrn_source_type 'sealed X-ray tube'
_exptl_absorpt_coefficient_mu 210
_exptl_crystal_density_diffrn 2.355(1)
_exptl_crystal_density_method 'not measured'
_exptl_crystal_F_000 612
_pd_char_colour white
_pd_instr_location ' ?'
_pd_meas_2theta_range_inc 0.02
_pd_meas_2theta_range_max 105
_pd_meas_2theta_range_min 5
_pd_meas_number_of_points 5001
_pd_meas_scan_method step
_pd_proc_2theta_range_inc 0.02
_pd_proc_2theta_range_max 105
_pd_proc_2theta_range_min 5
_pd_proc_ls_background_function 'Chebychev polynomial'
_pd_proc_ls_profile_function 'fundamental parameters approach'
_pd_proc_ls_prof_R_factor 0.0453
_pd_proc_ls_prof_wR_expected 0.0759
_pd_proc_ls_prof_wR_factor 0.0755
_pd_spec_mounting
;
packed powder pellet
;
_pd_spec_mount_mode reflection
_pd_spec_shape flat_sheet
_pd_spec_size_axial 15
_pd_spec_size_equat 20
_pd_spec_size_thick 1
_refine_ls_extinction_method none
_refine_ls_matrix_type fullcycle
_refine_ls_number_parameters 50
_refine_ls_shift/su_max .01
_refine_ls_structure_factor_coef Inet
_refine_ls_weighting_details 'w = 1/[Y~i~]'
_refine_ls_weighting_scheme calc
_cod_data_source_file c9ce00761j2.cif
_cod_data_source_block added_by_encifer
_cod_depositor_comments
;
The following automatic conversions were performed:

'_refine_ls_weighting_scheme' value '1/[Y~i~]' was changed to 'calc'.
A new data item '_refine_ls_weighting_details' was created with the
value set to 'w = 1/[Y~i~]'.

Automatic conversion script
Id: cif_fix_values 4973 2017-02-22 13:04:09Z antanas 

 Adding full bibliography for 7232898.cif.
;
_cod_original_cell_volume 882.92(10)
_cod_original_formula_sum 'Ag4 C20 H28 N8 Na4 O18 S4'
_cod_database_code 7232898

loop_
_symmetry_equiv_pos_as_xyz
'x, -y, z'
'x, y, z'
'x+1/2, -y+1/2, z+1/2'
'x+1/2, y+1/2, z+1/2'

loop_
_atom_site_label
_atom_site_type_symbol
_atom_site_symmetry_multiplicity
_atom_site_fract_x
_atom_site_fract_y
_atom_site_fract_z
_atom_site_occupancy
_atom_site_B_iso_or_equiv
Na1 Na 2 0.079(8) 0.5 0.039(9) 1 2.23(7)
Na2 Na 2 0.5 0.5 0.5 1 2.23(7)
Aga Ag 4 0.735(6) 0.7486(2) 0.837(4) 1 2.23(7)
Ow O 4 -0.306(13) 0.4716(12) 0.862(10) 0.407(17) 4.23(7)
Owa O 4 -0.50(2) 0.4815(9) 0.114(15) 0.5 4.23(7)
S1a S 4 -0.001(7) 0.56598(15) -0.372(5) 1 4.23(7)
OS1a O 4 -0.138(11) 0.5565(3) -0.176(8) 0.89(5) 4.23(7)
OS2a O 4 -0.130(11) 0.5487(6) -0.599(6) 0.89(5) 4.23(7)
OS3a O 4 0.264(7) 0.5525(7) -0.321(10) 0.89(5) 4.23(7)
OS1b O 4 -0.26(3) 0.5516(17) -0.47(8) 0.11(5) 4.23(7)
OS2b O 4 0.19(7) 0.5493(12) -0.51(7) 0.11(5) 4.23(7)
OS3b O 4 0.07(9) 0.5569(7) -0.118(9) 0.11(5) 4.23(7)
N1a N 4 -0.080(12) 0.6965(2) -0.354(8) 1 4.23(7)
N2a N 4 0.078(12) 0.6936(2) -0.515(8) 1 4.23(7)
C1a C 4 0.000(8) 0.62443(16) -0.402(6) 1 4.23(7)
C2a C 4 -0.129(10) 0.6552(3) -0.283(7) 1 4.23(7)
C3a C 4 0.129(10) 0.6503(3) -0.547(7) 1 4.23(7)
C4a C 4 0.304(9) 0.6331(6) -0.720(6) 1 4.23(7)
C5a C 4 -0.304(9) 0.6446(6) -0.097(6) 1 4.23(7)
H1a H 4 -0.197(9) 0.6271(5) 0.053(6) 1 4.23(7)
H2a H 4 -0.378(11) 0.6756(7) -0.036(8) 1 4.23(7)
H3a H 4 -0.460(8) 0.6237(9) -0.178(6) 1 4.23(7)
H4a H 4 0.198(8) 0.6113(6) -0.851(6) 1 4.23(7)
H5a H 4 0.377(11) 0.6613(7) -0.808(7) 1 4.23(7)
H6a H 4 0.461(8) 0.6146(9) -0.620(6) 1 4.23(7)

loop_
_atom_type_symbol
_atom_type_description
_atom_type_scat_source
C C 'International Tables for Crystallography (Vol. IV)'
H H 'International Tables for Crystallography (Vol. IV)'
Ag Ag 'International Tables for Crystallography (Vol. IV)'
N N 'International Tables for Crystallography (Vol. IV)'
O O 'International Tables for Crystallography (Vol. IV)'
S S 'International Tables for Crystallography (Vol. IV)'
Na Na 'International Tables for Crystallography (Vol. IV)'

loop_
_diffrn_radiation_type
'Cu K\a'
